data_4315279
loop_
_publ_author_name
'\'Alvaro D\'iez'
'Juan Forni\'es'
'Carmen Larraz'
'Elena Lalinde'
'Jos\'e A. L\'opez'
'Antonio Mart\'in'
'M. Teresa Moreno'
'Violeta Sicilia'

_publ_section_title
;
 Structural and Luminescence Studies on \p...\p and Pt...Pt Interactions
 in Mixed Chloro-Isocyanide Cyclometalated Platinum(II) Complexes
;
_journal_name_full 'Inorganic Chemistry'
_journal_page_first 3239
_journal_page_last 3251
_journal_paper_doi 10.1021/ic902094c
_journal_volume 49
_journal_year 2010
_chemical_absolute_configuration unk
_chemical_formula_sum 'C19 H18 Cl4 N2 Pt'
_chemical_formula_weight 611.24
_chemical_name_common ad254-2
_chemical_name_systematic
;
 ?
;
_space_group_IT_number 46
_symmetry_cell_setting orthorhombic
_symmetry_space_group_name_Hall 'I -2a -2a'
_symmetry_space_group_name_H-M 'I m 2 a'
_atom_sites_solution_hydrogens geom
_atom_sites_solution_primary direct
_atom_sites_solution_secondary difmap
_audit_conform_dict_location ftp://ftp.iucr.org/pub/cif_core.dic
_audit_conform_dict_name cif_core.dic
_audit_conform_dict_version 2.3
_audit_creation_date 2009-11-26T19:53:53-00:00
_audit_creation_method 'WinGX routine CIF_UPDATE'
_cell_angle_alpha 90
_cell_angle_beta 90
_cell_angle_gamma 90
_cell_formula_units_Z 4
_cell_length_a 6.6792(4)
_cell_length_b 13.2361(6)
_cell_length_c 22.9268(13)
_cell_measurement_reflns_used 1671
_cell_measurement_temperature 173.0(10)
_cell_volume 2026.88(19)
_computing_cell_refinement 'HKL Scalepack (Otwinowski & Minor 1997)'
_computing_data_collection 'Collect (Bruker AXS BV, 1997-2004)'
_computing_data_reduction 'HKL Denzo and Scalepack (Otwinowski & Minor 1997)'
_computing_structure_refinement 'SHELXL-97 (Sheldrick, 1997)'
_diffrn_ambient_temperature 173.0(10)
_diffrn_detector_area_resol_mean 9
_diffrn_measured_fraction_theta_full 0.994
_diffrn_measured_fraction_theta_max 0.994
_diffrn_measurement_device '95mm CCD camera on \k-goniostat'
_diffrn_measurement_device_type KappaCCD
_diffrn_measurement_method CCD
_diffrn_orient_matrix_type 'by Bruker AXS Collect from scalepack cell'
_diffrn_orient_matrix_UB_11 0.0073155
_diffrn_orient_matrix_UB_12 -0.0749786
_diffrn_orient_matrix_UB_13 -0.0049168
_diffrn_orient_matrix_UB_21 0.0502803
_diffrn_orient_matrix_UB_22 0.0092637
_diffrn_orient_matrix_UB_23 -0.0407343
_diffrn_orient_matrix_UB_31 0.1408333
_diffrn_orient_matrix_UB_32 0.0005874
_diffrn_orient_matrix_UB_33 0.0147984
_diffrn_radiation_monochromator graphite
_diffrn_radiation_type MoK\a
_diffrn_radiation_wavelength 0.71073
_diffrn_reflns_av_R_equivalents 0
_diffrn_reflns_av_unetI/netI 0.033
_diffrn_reflns_limit_h_max 8
_diffrn_reflns_limit_h_min 0
_diffrn_reflns_limit_k_max 17
_diffrn_reflns_limit_k_min -16
_diffrn_reflns_limit_l_max 29
_diffrn_reflns_limit_l_min 0
_diffrn_reflns_number 2516
_diffrn_reflns_theta_full 27.48
_diffrn_reflns_theta_max 27.48
_diffrn_reflns_theta_min 3.55
_exptl_absorpt_coefficient_mu 7.456
_exptl_absorpt_correction_T_max 0.8238
_exptl_absorpt_correction_T_min 0.5402
_exptl_absorpt_correction_type refdelf
_exptl_absorpt_process_details
;
        Parkin S,Moezzi B & Hope H, (1995) J. Appl. Cryst. 28, 53-56
        Cubic fit to sin(theta)/lambda - 24 parameters
;
_exptl_crystal_colour red
_exptl_crystal_density_diffrn 2.003
_exptl_crystal_density_method 'not measured'
_exptl_crystal_description sheet
_exptl_crystal_F_000 1168
_exptl_crystal_size_max 0.2
_exptl_crystal_size_mid 0.175
_exptl_crystal_size_min 0.05
_refine_diff_density_max 1.584
_refine_diff_density_min -1.15
_refine_diff_density_rms 0.173
_refine_ls_abs_structure_details 'Flack H D (1983), Acta Cryst. A39, 876-881'
_refine_ls_abs_structure_Flack 0.558(14)
_refine_ls_extinction_method none
_refine_ls_goodness_of_fit_ref 1.08
_refine_ls_hydrogen_treatment constr
_refine_ls_matrix_type full
_refine_ls_number_parameters 150
_refine_ls_number_reflns 2516
_refine_ls_number_restraints 1
_refine_ls_restrained_S_all 1.08
_refine_ls_R_factor_all 0.036
_refine_ls_R_factor_gt 0.0327
_refine_ls_shift/su_max 0.001
_refine_ls_shift/su_mean 0
_refine_ls_structure_factor_coef Fsqd
_refine_ls_weighting_details 'calc w=1/[\s^2^(Fo^2^)+(0.0433P)^2^+20.7858P] where P=(Fo^2^+2Fc^2^)/3'
_refine_ls_weighting_scheme calc
_refine_ls_wR_factor_gt 0.0779
_refine_ls_wR_factor_ref 0.0807
_reflns_number_gt 2420
_reflns_number_total 2516
_reflns_threshold_expression >2sigma(I)
_cod_data_source_file ic902094c_si_001_2.cif
_cod_data_source_block '[1]inf'
_cod_depositor_comments
;
The following automatic conversions were performed:

'_symmetry_cell_setting' value 'Orthorhombic' changed to
'orthorhombic' according to the built-in table from CIF Core
dictionary named 'cif_core.dic' version 2.4.1 from 2010-06-29.

Automatic conversion script
Id: cif_fix_values 1646 2011-03-28 12:23:43Z adriana 
;
_cod_database_code 4315279

loop_
_symmetry_equiv_pos_as_xyz
'x, y, z'
'x+1/2, y, -z'
'-x+1/2, y, z'
'-x, y, -z'
'x+1/2, y+1/2, z+1/2'
'x+1, y+1/2, -z+1/2'
'-x+1, y+1/2, z+1/2'
'-x+1/2, y+1/2, -z+1/2'

loop_
_atom_site_label
_atom_site_type_symbol
_atom_site_fract_x
_atom_site_fract_y
_atom_site_fract_z
_atom_site_U_iso_or_equiv
_atom_site_adp_type
_atom_site_occupancy
_atom_site_symmetry_multiplicity
_atom_site_calc_flag
_atom_site_refinement_flags
_atom_site_disorder_assembly
_atom_site_disorder_group
C1 C 0.25 0.5143(9) 0.6013(5) 0.023(2) Uani 1 2 d S . .
H1 H 0.25 0.5659 0.6288 0.028 Uiso 1 2 calc SR . .
C2 C 0.25 0.4145(8) 0.6210(5) 0.023(2) Uani 1 2 d S . .
H2 H 0.25 0.4015 0.6609 0.028 Uiso 1 2 calc SR . .
C3 C 0.25 0.3351(8) 0.5823(5) 0.025(2) Uani 1 2 d S . .
H3 H 0.25 0.2685 0.5952 0.03 Uiso 1 2 calc SR . .
C4 C 0.25 0.3587(7) 0.5217(4) 0.0154(18) Uani 1 2 d S . .
C5 C 0.25 0.2836(7) 0.4765(5) 0.021(2) Uani 1 2 d S . .
H5 H 0.25 0.2154 0.4863 0.025 Uiso 1 2 calc SR . .
C6 C 0.25 0.3117(8) 0.4188(5) 0.024(2) Uani 1 2 d S . .
H6 H 0.25 0.2619 0.3901 0.029 Uiso 1 2 calc SR . .
C7 C 0.25 0.4167(11) 0.4015(9) 0.017(3) Uani 1 2 d S . .
C8 C 0.25 0.4489(13) 0.3414(8) 0.027(3) Uani 1 2 d S . .
H8 H 0.25 0.4022 0.3111 0.032 Uiso 1 2 calc SR . .
C9 C 0.25 0.5497(9) 0.3305(4) 0.024(2) Uani 1 2 d S . .
H9 H 0.25 0.5712 0.2919 0.028 Uiso 1 2 calc SR . .
C10 C 0.25 0.6229(8) 0.3748(5) 0.025(2) Uani 1 2 d S . .
H10 H 0.25 0.6909 0.3646 0.03 Uiso 1 2 calc SR . .
C11 C 0.25 0.5967(8) 0.4332(5) 0.0170(19) Uani 1 2 d S . .
C12 C 0.25 0.4894(10) 0.4455(9) 0.013(3) Uani 1 2 d S . .
C13 C 0.25 0.4607(8) 0.5054(4) 0.019(2) Uani 1 2 d S . .
C14 C 0.25 0.8023(9) 0.4644(5) 0.023(2) Uani 1 2 d S . .
C15 C 0.25 0.9627(12) 0.3986(10) 0.023(4) Uani 1 2 d S . .
C16 C 0.0630(16) 1.0223(7) 0.4099(5) 0.044(2) Uani 1 1 d . . .
H16A H -0.0518 0.9796 0.4045 0.066 Uiso 1 1 calc R . .
H16B H 0.0564 1.0782 0.3833 0.066 Uiso 1 1 calc R . .
H16C H 0.0646 1.0471 0.4493 0.066 Uiso 1 1 calc R . .
C17 C 0.25 0.9172(14) 0.3399(13) 0.044(2) Uani 1 2 d S . .
H17A H 0.1558 0.8624 0.3388 0.066 Uiso 0.5 1 calc PR . .
H17B H 0.3815 0.8921 0.3311 0.066 Uiso 0.5 1 calc PR . .
H17C H 0.2128 0.9673 0.3117 0.066 Uiso 0.5 1 calc PR . .
C99 C 0.25 0.6767(14) 0.7436(4) 0.035(3) Uani 1 2 d S . .
H99 H 0.25 0.6838 0.701 0.042 Uiso 1 2 calc SR . .
Cl1 Cl 0.25 0.7674(2) 0.59974(11) 0.0235(5) Uani 1 2 d S . .
Cl2 Cl 0.25 0.5492(3) 0.76108(15) 0.0445(8) Uani 1 2 d S . .
Cl3 Cl 0.0340(4) 0.7366(2) 0.77200(13) 0.0550(7) Uani 1 1 d . . .
N1 N 0.25 0.5392(6) 0.5452(4) 0.0165(17) Uani 1 2 d S . .
N2 N 0.25 0.8751(10) 0.4374(8) 0.026(4) Uani 1 2 d S . .
Pt1 Pt 0.25 0.67914(5) 0.506937(11) 0.01478(10) Uani 1 2 d S . .

loop_
_atom_site_aniso_label
_atom_site_aniso_U_11
_atom_site_aniso_U_22
_atom_site_aniso_U_33
_atom_site_aniso_U_23
_atom_site_aniso_U_13
_atom_site_aniso_U_12
C1 0.023(5) 0.028(6) 0.019(5) -0.001(4) 0 0
C2 0.026(6) 0.022(5) 0.021(5) 0.002(4) 0 0
C3 0.029(6) 0.021(5) 0.023(5) 0.002(4) 0 0
C4 0.010(4) 0.013(4) 0.023(5) 0.001(4) 0 0
C5 0.021(5) 0.009(4) 0.032(5) -0.005(4) 0 0
C6 0.021(5) 0.017(5) 0.036(6) -0.006(4) 0 0
C7 0.006(5) 0.022(7) 0.022(7) 0.000(6) 0 0
C8 0.035(7) 0.040(7) 0.006(5) 0.008(5) 0 0
C9 0.016(5) 0.039(6) 0.016(5) 0.000(4) 0 0
C10 0.026(6) 0.022(6) 0.027(6) 0.002(4) 0 0
C11 0.018(5) 0.013(5) 0.020(5) 0.003(4) 0 0
C12 0.010(5) 0.013(6) 0.016(7) 0.000(6) 0 0
C13 0.013(5) 0.023(5) 0.020(5) -0.003(4) 0 0
C14 0.013(5) 0.028(7) 0.027(6) 0.005(5) 0 0
C15 0.040(8) 0.008(6) 0.021(8) 0.006(5) 0 0
C16 0.045(5) 0.028(4) 0.059(6) 0.006(4) 0.006(5) 0.005(4)
C17 0.045(5) 0.028(4) 0.059(6) 0.006(4) 0.006(5) 0.005(4)
C99 0.039(5) 0.040(6) 0.027(5) -0.023(11) 0 0
Cl1 0.0291(14) 0.0208(13) 0.0205(12) -0.0026(9) 0 0
Cl2 0.061(2) 0.0347(16) 0.0381(17) -0.0017(13) 0 0
Cl3 0.0443(14) 0.0591(17) 0.0616(16) -0.0196(13) -0.0132(12) 0.0144(12)
N1 0.022(4) 0.011(4) 0.017(4) 0.000(3) 0 0
N2 0.027(7) 0.026(7) 0.026(8) 0.001(6) 0 0
Pt1 0.01489(14) 0.01486(15) 0.01458(15) 0.0003(4) 0 0

loop_
_atom_type_symbol
_atom_type_description
_atom_type_scat_dispersion_real
_atom_type_scat_dispersion_imag
_atom_type_scat_source
C C 0.0033 0.0016 'International Tables Vol C Tables 4.2.6.8 and 6.1.1.4'
H H 0 0 'International Tables Vol C Tables 4.2.6.8 and 6.1.1.4'
Cl Cl 0.1484 0.1585 'International Tables Vol C Tables 4.2.6.8 and 6.1.1.4'
N N 0.0061 0.0033 'International Tables Vol C Tables 4.2.6.8 and 6.1.1.4'
Pt Pt -1.7033 8.3905 'International Tables Vol C Tables 4.2.6.8 and 6.1.1.4'

loop_
_geom_angle_atom_site_label_1
_geom_angle_atom_site_label_2
_geom_angle_atom_site_label_3
_geom_angle
_geom_angle_site_symmetry_1
_geom_angle_site_symmetry_3
_geom_angle_publ_flag
N1 C1 C2 123.3(10) . . ?
N1 C1 H1 118.4 . . ?
C2 C1 H1 118.4 . . ?
C3 C2 C1 120.9(10) . . ?
C3 C2 H2 119.5 . . ?
C1 C2 H2 119.5 . . ?
C2 C3 C4 117.5(10) . . ?
C2 C3 H3 121.2 . . ?
C4 C3 H3 121.2 . . ?
C13 C4 C3 118.2(9) . . ?
C13 C4 C5 118.3(9) . . ?
C3 C4 C5 123.5(9) . . ?
C6 C5 C4 120.5(9) . . ?
C6 C5 H5 119.8 . . ?
C4 C5 H5 119.8 . . ?
C5 C6 C7 121.6(12) . . ?
C5 C6 H6 119.2 . . ?
C7 C6 H6 119.2 . . ?
C12 C7 C8 119.2(15) . . ?
C12 C7 C6 117.7(16) . . ?
C8 C7 C6 123.1(17) . . ?
C9 C8 C7 117.8(16) . . ?
C9 C8 H8 121.1 . . ?
C7 C8 H8 121.1 . . ?
C8 C9 C10 123.0(12) . . ?
C8 C9 H9 118.5 . . ?
C10 C9 H9 118.5 . . ?
C11 C10 C9 121.8(11) . . ?
C11 C10 H10 119.1 . . ?
C9 C10 H10 119.1 . . ?
C10 C11 C12 115.7(12) . . ?
C10 C11 Pt1 132.7(9) . . ?
C12 C11 Pt1 111.6(10) . . ?
C7 C12 C13 120.9(12) . . ?
C7 C12 C11 122.4(17) . . ?
C13 C12 C11 116.7(13) . . ?
N1 C13 C4 123.2(9) . . ?
N1 C13 C12 115.9(10) . . ?
C4 C13 C12 121.0(10) . . ?
N2 C14 Pt1 178.1(13) . . ?
N2 C15 C17 103.3(14) . . ?
N2 C15 C16 108.2(11) . 3 ?
C17 C15 C16 111.9(12) . 3 ?
N2 C15 C16 108.2(11) . . ?
C17 C15 C16 111.9(12) . . ?
C16 C15 C16 112.8(14) 3 . ?
C15 C16 H16A 109.5 . . ?
C15 C16 H16B 109.5 . . ?
H16A C16 H16B 109.5 . . ?
C15 C16 H16C 109.5 . . ?
H16A C16 H16C 109.5 . . ?
H16B C16 H16C 109.5 . . ?
C15 C17 H17A 109.5 . . ?
C15 C17 H17B 109.5 . . ?
H17A C17 H17B 109.5 . . ?
C15 C17 H17C 109.5 . . ?
H17A C17 H17C 109.5 . . ?
H17B C17 H17C 109.5 . . ?
Cl2 C99 Cl3 110.5(6) . 3 ?
Cl2 C99 Cl3 110.5(6) . . ?
Cl3 C99 Cl3 109.2(8) 3 . ?
Cl2 C99 H99 108.9 . . ?
Cl3 C99 H99 108.9 3 . ?
Cl3 C99 H99 108.9 . . ?
C1 N1 C13 116.9(9) . . ?
C1 N1 Pt1 129.8(7) . . ?
C13 N1 Pt1 113.3(7) . . ?
C14 N2 C15 175.2(19) . . ?
C14 Pt1 C11 92.0(5) . . ?
C14 Pt1 N1 174.5(4) . . ?
C11 Pt1 N1 82.5(4) . . ?
C14 Pt1 Cl1 92.1(4) . . ?
C11 Pt1 Cl1 175.9(3) . . ?
N1 Pt1 Cl1 93.4(2) . . ?

loop_
_geom_bond_atom_site_label_1
_geom_bond_atom_site_label_2
_geom_bond_distance
_geom_bond_site_symmetry_2
_geom_bond_publ_flag
C1 N1 1.326(13) . ?
C1 C2 1.397(16) . ?
C1 H1 0.93 . ?
C2 C3 1.375(15) . ?
C2 H2 0.93 . ?
C3 C4 1.424(15) . ?
C3 H3 0.93 . ?
C4 C13 1.401(15) . ?
C4 C5 1.437(14) . ?
C5 C6 1.374(16) . ?
C5 H5 0.93 . ?
C6 C7 1.445(19) . ?
C6 H6 0.93 . ?
C7 C12 1.39(2) . ?
C7 C8 1.44(3) . ?
C8 C9 1.36(2) . ?
C8 H8 0.93 . ?
C9 C10 1.404(15) . ?
C9 H9 0.93 . ?
C10 C11 1.384(15) . ?
C10 H10 0.93 . ?
C11 C12 1.449(16) . ?
C11 Pt1 2.012(10) . ?
C12 C13 1.42(2) . ?
C13 N1 1.385(13) . ?
C14 N2 1.147(17) . ?
C14 Pt1 1.899(12) . ?
C15 N2 1.46(2) . ?
C15 C17 1.47(4) . ?
C15 C16 1.500(14) 3 ?
C15 C16 1.500(14) . ?
C16 H16A 0.96 . ?
C16 H16B 0.96 . ?
C16 H16C 0.96 . ?
C17 H17A 0.96 . ?
C17 H17B 0.96 . ?
C17 H17C 0.96 . ?
C99 Cl2 1.735(19) . ?
C99 Cl3 1.770(9) 3 ?
C99 Cl3 1.770(9) . ?
C99 H99 0.98 . ?
Cl1 Pt1 2.427(3) . ?
N1 Pt1 2.049(8) . ?
